data_1523858
loop_
_publ_author_name
'Iandelli, A.'
'Palenzona, A.'

_publ_section_title
;
 Su alcuni composti intermetallici dell' europio con zinco, cadmio e
 mercurio
;
_journal_name_full
;
Atti della Accademia Nazionale dei Lincei, Classe di Scienze Fisiche, 
Matematiche e Naturali, Rendiconti, Serie 8 (1, 1946-)
;
_journal_page_first 165
_journal_page_last 168
_journal_volume 37
_journal_year 1964
_chemical_formula_sum 'Hg2 Sr'
_space_group_IT_number 191
_symmetry_space_group_name_Hall '-P 6 2'
_symmetry_space_group_name_H-M 'P 6/m m m'
_cell_angle_alpha 90
_cell_angle_beta 90
_cell_angle_gamma 120
_cell_formula_units_Z 1
_cell_length_a 4.929
_cell_length_b 4.929
_cell_length_c 3.869
_cell_volume 81.404
_citation_journal_id_ASTM AANL8V
_cod_data_source_file Iandelli_AANL8V_1964_663.cif
_cod_data_source_block Hg2Sr1
_cod_original_cell_volume 81.40423
_cod_original_formula_sum 'Hg2 Sr1'
_cod_database_code 1523858

loop_
_symmetry_equiv_pos_as_xyz
x,y,z
x-y,x,z
-y,x-y,z
-x,-y,z
-x+y,-x,z
y,-x+y,z
-y,-x,-z
x-y,-y,-z
x,x-y,-z
y,x,-z
-x+y,y,-z
-x,-x+y,-z
-x,-y,-z
-x+y,-x,-z
y,-x+y,-z
x,y,-z
x-y,x,-z
-y,x-y,-z
y,x,z
-x+y,y,z
-x,-x+y,z
-y,-x,z
x-y,-y,z
x,x-y,z

loop_
_atom_site_label
_atom_site_type_symbol
_atom_site_fract_x
_atom_site_fract_y
_atom_site_fract_z
_atom_site_occupancy
_atom_site_U_iso_or_equiv
Hg1 Hg 0.3333 0.6667 0.5 1 0.0
Sr1 Sr 0 0 0 1 0.0
